data_1528651
loop_
_publ_author_name
'Krivovichev, S.V.'
'Burns, P.C.'
'Armbruster, T.'
'Seredkin,  M.V.'
'Organova, N.I.'
'Chukanov, N.V.'

_publ_section_title
;
 Incorporation of sodium into the chlorite structure: the crystal
 structure of glagolevite, Na (Mg, Al)6 [Si3 Al O10] (O H, O)8
;
_journal_name_full 'American Mineralogist'
_journal_page_first 1138
_journal_page_last 1141
_journal_volume 89
_journal_year 2004
_chemical_formula_sum 'Al2 H1.42 Mg6 Na0.58 O18 Si4'
_chemical_name_systematic 'Na0.58 Mg6 (Si4 Al2 O10) O8 H1.42'
_space_group_crystal_system triclinic
_space_group_IT_number 1
_space_group_name_Hall 'C 1'
_space_group_name_H-M_alt 'C 1'
_cell_angle_alpha 90
_cell_angle_beta 97.08
_cell_angle_gamma 90
_cell_formula_units_Z 2
_cell_length_a 5.358
_cell_length_b 9.281
_cell_length_c 14.574
_cell_volume 719.204
_citation_journal_id_ASTM AMMIAY
_cod_data_source_file Krivovichev_AMMIAY_2004_761.cif
_cod_data_source_block H1.42Al2Mg6Na0.58O18Si4
_cod_original_sg_symbol_H-M 'P 1 (a+b,a-b,-c)'
_cod_original_formula_sum 'H1.42 Al2 Mg6 Na0.58 O18 Si4'
_cod_database_code 1528651

loop_
_space_group_symop_id
_space_group_symop_operation_xyz
1 x,y,z
2 x+1/2,y+1/2,z

loop_
_atom_site_label
_atom_site_type_symbol
_atom_site_fract_x
_atom_site_fract_y
_atom_site_fract_z
_atom_site_occupancy
_atom_site_U_iso_or_equiv
O5 O-2 0.256 0.641 0.71 0.199 0.0
Na1 Na+1 -0.512 0.751 0.805 0.3 0.0
Al1 Al+3 0.488 0.738 0.6758 0.801 0.0
O8 O-2 0.43 0.7481 0.5664 1 0.0
Na3 Na+1 0.414 -0.426 -0.803 0.18 0.0
O10 O-2 -0.248 -0.509 -0.731 0.383 0.0
O7 O-2 -0.266 0.661 0.729 0.199 0.0
Al4 Al+3 -0.5006 -0.7581 -0.693 0.383 0.0
Si6 Si+4 -0.5006 -0.7581 -0.693 0.617 0.0
Na2 Na+1 -0.556 -0.735 -0.793 0.1 0.0
O12 O-2 0.058 -0.584 -0.578 1 0.0
O14 O-2 0.033 -0.423 -0.735 0.617 0.0
Mg5 Mg+2 0.247 0.4145 0.9999 1 0.0
O2 O-2 0.253 0.516 0.73 0.801 0.0
O1 O-2 -0.059 0.582 0.5764 1 0.0
Si1 Si+4 -0.0333 0.5797 0.6897 1 0.0
Si4 Si+4 0.0194 -0.5837 -0.6897 1 0.0
Al3 Al+3 -0.457 -0.411 -0.6878 0.617 0.0
O23 O-2 0.619 0.751 0.0719 1 0.0
O15 O-2 -0.256 -0.658 -0.731 0.617 0.0
O24 O-2 -0.598 -0.748 -0.069 1 0.0
O6 O-2 -0.039 0.405 0.71 0.199 0.0
Mg4 Mg+2 0.243 0.7495 0.0011 1 0.0
Mg1 Mg+2 0.242 0.5794 0.4995 1 0.0
Si2 Si+4 0.488 0.738 0.6758 0.199 0.0
O22 O-2 -0.092 -0.587 -0.0735 1 0.0
Mg3 Mg+2 0.246 0.2457 0.4986 1 0.0
O13 O-2 0.223 -0.687 -0.734 0.617 0.0
O16 O-2 -0.447 -0.752 -0.5785 1 0.0
O11 O-2 0.07 -0.747 -0.726 0.383 0.0
O3 O-2 -0.038 0.747 0.7316 0.801 0.0
Al2 Al+3 0.4876 0.4198 0.6921 0.199 0.0
Mg2 Mg+2 -0.259 -0.586 -0.4995 1 0.0
O9 O-2 0.263 -0.49 -0.72 0.383 0.0
Si3 Si+4 0.4876 0.4198 0.6921 0.801 0.0
O20 O-2 -0.378 -0.585 -0.9307 1 0.0
O17 O-2 0.436 0.414 0.5719 1 0.0
O4 O-2 -0.237 0.479 0.7357 0.801 0.0
O18 O-2 -0.447 -0.42 -0.5782 1 0.0
Mg6 Mg+2 -0.253 -0.4189 -0.9991 1 0.0
O21 O-2 0.116 0.583 0.0709 1 0.0
Si5 Si+4 -0.457 -0.411 -0.6878 0.383 0.0
O19 O-2 0.409 0.584 0.9286 1 0.0
